data_7010517
loop_
_publ_author_name
'Farrar, David H.'
'Grachova, Elena V.'
'Lough, Alan'
'Patirana, Charles'
'Po\"e, Anthony J.'
'Tunik, Sergey P.'

_publ_section_title
;
 Ligand effects on the structures of Rh6(CO)15L clusters
;
_journal_issue 13
_journal_name_full 'Journal of the Chemical Society, Dalton Transactions'
_journal_page_first 2015
_journal_paper_doi 10.1039/b010109p
_journal_year 2001
_chemical_formula_sum 'C33 H15 O18 P Rh6'
_chemical_formula_weight 1347.88
_chemical_name_common '1  Rh6(CO)15(P(OPh)3)'
_chemical_name_systematic
; 
? 
;
_space_group_IT_number 14
_symmetry_cell_setting monoclinic
_symmetry_space_group_name_Hall '-P 2yn'
_symmetry_space_group_name_H-M 'P 1 21/n 1'
_atom_sites_solution_hydrogens geom
_atom_sites_solution_primary direct
_atom_sites_solution_secondary difmap
_audit_creation_method SHELXL
_cell_angle_alpha 90.00
_cell_angle_beta 99.178(9)
_cell_angle_gamma 90.00
_cell_formula_units_Z 4
_cell_length_a 18.336(2)
_cell_length_b 10.3350(12)
_cell_length_c 20.122(2)
_cell_measurement_reflns_used 45
_cell_measurement_temperature 173(2)
_cell_measurement_theta_max 15.04
_cell_measurement_theta_min 4.84
_cell_volume 3764.4(7)
_computing_cell_refinement 'Siemens XSCANS'
_computing_data_collection 'Siemens XSCANS'
_computing_data_reduction 'Siemens SHELXTL'
_computing_molecular_graphics 'Siemens SHELXTL'
_computing_publication_material 'Siemens SHELXTL'
_computing_structure_refinement 'SHELXL-93 (Sheldrick, 1993)'
_computing_structure_solution 'SHELXS-86 (Sheldrick, 1990)'
_diffrn_ambient_temperature 173(2)
_diffrn_measurement_device 'Siemens P4'
_diffrn_measurement_method '\w scans'
_diffrn_radiation_monochromator graphite
_diffrn_radiation_source 'fine-focus sealed tube'
_diffrn_radiation_type MoK\a
_diffrn_radiation_wavelength 0.71073
_diffrn_reflns_av_R_equivalents 0.0200
_diffrn_reflns_av_sigmaI/netI 0.0405
_diffrn_reflns_limit_h_max 25
_diffrn_reflns_limit_h_min -24
_diffrn_reflns_limit_k_max 14
_diffrn_reflns_limit_k_min -9
_diffrn_reflns_limit_l_max 27
_diffrn_reflns_limit_l_min -28
_diffrn_reflns_number 11285
_diffrn_reflns_theta_max 30.00
_diffrn_reflns_theta_min 2.56
_diffrn_standards_decay_% 'Less than 4'
_diffrn_standards_interval_count 97
_diffrn_standards_number 3
_exptl_absorpt_coefficient_mu 2.691
_exptl_absorpt_correction_T_max 0.8198
_exptl_absorpt_correction_T_min 0.4840
_exptl_absorpt_correction_type psi-scan
_exptl_absorpt_process_details SHELXTL
_exptl_crystal_colour 'dark purple'
_exptl_crystal_density_diffrn 2.378
_exptl_crystal_density_meas ?
_exptl_crystal_description 'flat needle'
_exptl_crystal_F_000 2568
_exptl_crystal_size_max 0.42
_exptl_crystal_size_mid 0.12
_exptl_crystal_size_min 0.10
_refine_diff_density_max 0.604
_refine_diff_density_min -0.660
_refine_diff_density_rms 0.123
_refine_ls_extinction_method none
_refine_ls_goodness_of_fit_all 0.973
_refine_ls_goodness_of_fit_ref 1.045
_refine_ls_hydrogen_treatment constr
_refine_ls_matrix_type full
_refine_ls_number_parameters 524
_refine_ls_number_reflns 10976
_refine_ls_number_restraints 0
_refine_ls_restrained_S_all 0.973
_refine_ls_restrained_S_obs 1.045
_refine_ls_R_factor_all 0.0384
_refine_ls_R_factor_gt 0.0276
_refine_ls_shift/esd_mean 0.000
_refine_ls_shift/su_max 0.001
_refine_ls_structure_factor_coef Fsqd
_refine_ls_weighting_details 'w==1/[\s^2^(Fo^2^)+(0.0271P)^2^] where P==(Fo^2^+2Fc^2^)/3'
_refine_ls_weighting_scheme calc
_refine_ls_wR_factor_all 0.0660
_refine_ls_wR_factor_ref 0.0634
_reflns_number_gt 8886
_reflns_number_total 10976
_reflns_threshold_expression >2sigma(I)
_cod_data_source_file b010109p.txt
_cod_data_source_block s9582
_cod_depositor_comments
;
The following automatic conversions were performed:
'_symmetry_cell_setting' value 'Monoclinic' changed to 'monoclinic'
according to '/home/saulius/struct/CIF-dictionaries/cif_core.dic'
dictionary named 'cif_core.dic' version 2.4.1 from 2010-06-29.

Automatic conversion script
Id: cif_fix_enum 1527 2010-12-29 10:47:43Z saulius 

The following automatic conversions were performed:

'_refine_ls_weighting_scheme' value 'calc
w==1/[\s^2^(Fo^2^)+(0.0271P)^2^] where P==(Fo^2^+2Fc^2^)/3' was
changed to 'calc'. New tag '_refine_ls_weighting_details' was
created. The value of the new tag was set to
'w==1/[\s^2^(Fo^2^)+(0.0271P)^2^] where P==(Fo^2^+2Fc^2^)/3'.

Automatic conversion script
Id: cif_fix_values 3143 2015-03-26 13:38:13Z robertas 
;
_cod_original_sg_symbol_H-M P2(1)/n
_cod_database_code 7010517

loop_
_symmetry_equiv_pos_as_xyz
'x, y, z'
'-x+1/2, y+1/2, -z+1/2'
'-x, -y, -z'
'x-1/2, -y-1/2, z-1/2'

loop_
_atom_site_aniso_label
_atom_site_aniso_U_11
_atom_site_aniso_U_22
_atom_site_aniso_U_33
_atom_site_aniso_U_23
_atom_site_aniso_U_13
_atom_site_aniso_U_12
Rh10 0.01486(10) 0.01691(10) 0.01565(9) 0.00041(8) 0.00250(7) -0.00099(8)
Rh20 0.01926(11) 0.01783(10) 0.01799(10) 0.00176(8) 0.00405(8) -0.00414(9)
Rh21 0.01598(10) 0.01765(10) 0.01906(10) -0.00028(8) 0.00258(8) 0.00016(8)
Rh31 0.01803(11) 0.01871(10) 0.01700(9) 0.00271(8) 0.00300(8) -0.00239(9)
Rh30 0.02231(11) 0.01697(10) 0.01930(10) -0.00155(8) 0.00453(8) -0.00005(9)
Rh40 0.01841(11) 0.02082(11) 0.01856(10) -0.00026(8) 0.00036(8) -0.00463(9)
C10 0.0222(15) 0.0202(14) 0.0232(13) 0.0019(11) 0.0045(11) -0.0028(12)
O10 0.0284(12) 0.0204(11) 0.0302(11) 0.0073(9) 0.0007(9) 0.0011(9)
C11 0.0188(14) 0.0193(14) 0.0236(13) 0.0020(11) 0.0029(11) -0.0016(11)
O11 0.0270(12) 0.0189(10) 0.0307(11) 0.0005(9) -0.0013(9) -0.0054(9)
C20 0.0211(14) 0.027(2) 0.0236(13) 0.0007(12) 0.0016(11) -0.0061(12)
O20 0.0189(11) 0.0365(13) 0.0319(11) 0.0025(10) 0.0058(9) -0.0024(10)
C30 0.026(2) 0.027(2) 0.0213(13) -0.0023(12) 0.0031(11) -0.0025(13)
O30 0.0369(14) 0.0376(14) 0.0199(10) -0.0033(10) 0.0054(9) -0.0024(11)
C40 0.0228(15) 0.030(2) 0.0188(12) 0.0027(12) 0.0035(11) -0.0009(13)
O40 0.0220(12) 0.058(2) 0.0310(12) 0.0076(12) 0.0054(10) -0.0053(12)
C50 0.0237(15) 0.027(2) 0.0229(14) 0.0012(12) 0.0039(11) -0.0033(13)
O50 0.0396(15) 0.054(2) 0.0261(11) 0.0010(12) 0.0135(11) -0.0057(13)
C51 0.0206(14) 0.0242(15) 0.0253(14) -0.0004(12) 0.0026(11) 0.0010(12)
O51 0.0385(14) 0.0404(15) 0.0243(11) -0.0043(10) 0.0059(10) 0.0081(12)
C60 0.047(2) 0.031(2) 0.030(2) 0.0008(14) 0.011(2) -0.015(2)
O60 0.126(4) 0.044(2) 0.055(2) -0.004(2) 0.027(2) -0.052(2)
C61 0.0226(15) 0.026(2) 0.0271(14) -0.0010(12) 0.0057(12) 0.0003(13)
O61 0.044(2) 0.0328(14) 0.0401(14) 0.0047(11) 0.0033(12) 0.0144(12)
C70 0.032(2) 0.027(2) 0.0248(14) 0.0011(12) 0.0084(13) 0.0056(14)
O70 0.0308(15) 0.055(2) 0.054(2) 0.0080(14) 0.0162(13) 0.0173(14)
C71 0.025(2) 0.0248(15) 0.0230(13) 0.0029(12) 0.0025(11) -0.0040(13)
O71 0.0325(14) 0.044(2) 0.0385(13) 0.0022(12) 0.0166(11) -0.0026(12)
C80 0.045(2) 0.027(2) 0.028(2) -0.0024(13) 0.0041(15) -0.005(2)
O80 0.083(3) 0.0260(14) 0.065(2) -0.0083(14) 0.007(2) -0.007(2)
C81 0.025(2) 0.027(2) 0.0221(13) 0.0033(12) 0.0013(12) -0.0029(13)
O81 0.048(2) 0.0350(14) 0.0373(14) 0.0151(11) 0.0012(12) 0.0071(13)
C90 0.034(2) 0.036(2) 0.036(2) -0.002(2) 0.0004(15) -0.010(2)
O90 0.070(2) 0.043(2) 0.082(2) -0.015(2) -0.007(2) -0.030(2)
C91 0.023(2) 0.032(2) 0.033(2) 0.0034(14) -0.0011(13) -0.0080(14)
O91 0.044(2) 0.051(2) 0.050(2) 0.0190(14) -0.0170(14) -0.0005(15)
P 0.0161(3) 0.0196(3) 0.0182(3) -0.0008(3) 0.0020(3) -0.0009(3)
O1 0.0193(11) 0.0439(14) 0.0254(11) -0.0090(10) -0.0017(9) 0.0076(10)
C111 0.0163(13) 0.0263(15) 0.0209(13) -0.0001(11) 0.0012(10) 0.0003(12)
C112 0.026(2) 0.025(2) 0.035(2) 0.0049(13) 0.0004(13) -0.0037(13)
C113 0.039(2) 0.029(2) 0.044(2) -0.002(2) 0.000(2) 0.011(2)
C114 0.025(2) 0.054(2) 0.041(2) 0.001(2) 0.0054(15) 0.012(2)
C115 0.024(2) 0.046(2) 0.041(2) 0.000(2) 0.0075(14) -0.008(2)
C116 0.026(2) 0.026(2) 0.035(2) -0.0003(14) 0.0017(13) -0.0020(14)
O2 0.0202(10) 0.0206(10) 0.0276(10) -0.0042(8) 0.0044(8) -0.0024(9)
C121 0.024(2) 0.0218(14) 0.0257(14) -0.0046(12) 0.0036(12) -0.0041(12)
C122 0.038(2) 0.032(2) 0.0256(15) -0.0008(13) 0.0057(14) -0.012(2)
C123 0.045(2) 0.042(2) 0.026(2) -0.0084(15) 0.0042(15) -0.014(2)
C124 0.035(2) 0.036(2) 0.035(2) -0.012(2) 0.0075(15) -0.017(2)
C125 0.053(3) 0.057(3) 0.032(2) -0.001(2) 0.013(2) -0.031(2)
C126 0.045(2) 0.051(2) 0.0221(15) -0.004(2) 0.0045(15) -0.022(2)
O3 0.0257(11) 0.0274(11) 0.0163(9) -0.0006(8) 0.0001(8) -0.0092(9)
C131 0.026(2) 0.0245(15) 0.0169(12) 0.0004(11) 0.0029(11) -0.0043(12)
C132 0.042(2) 0.031(2) 0.027(2) 0.0029(13) 0.0042(14) 0.007(2)
C133 0.052(2) 0.040(2) 0.029(2) 0.006(2) -0.005(2) 0.005(2)
C134 0.056(3) 0.045(2) 0.0173(14) -0.0016(14) 0.0003(15) -0.011(2)
C135 0.050(2) 0.050(2) 0.028(2) -0.007(2) 0.011(2) 0.004(2)
C136 0.034(2) 0.043(2) 0.0225(14) 0.0038(14) 0.0076(13) 0.007(2)

loop_
_atom_site_label
_atom_site_type_symbol
_atom_site_fract_x
_atom_site_fract_y
_atom_site_fract_z
_atom_site_U_iso_or_equiv
_atom_site_thermal_displace_type
_atom_site_occupancy
_atom_site_calc_flag
_atom_site_refinement_flags
_atom_site_disorder_group
Rh10 Rh 0.229406(12) 0.17308(2) 0.011624(10) 0.01580(5) Uani 1 d . .
Rh20 Rh 0.356054(13) 0.32383(2) 0.013957(11) 0.01824(5) Uani 1 d . .
Rh21 Rh 0.369091(12) 0.06806(2) 0.043607(11) 0.01759(5) Uani 1 d . .
Rh31 Rh 0.282722(13) 0.10000(2) 0.142820(11) 0.01789(5) Uani 1 d . .
Rh30 Rh 0.268684(13) 0.35571(2) 0.111288(11) 0.01939(5) Uani 1 d . .
Rh40 Rh 0.406265(13) 0.24807(2) 0.144337(11) 0.01955(5) Uani 1 d . .
C10 C 0.2403(2) 0.3755(3) -0.00265(15) 0.0217(6) Uani 1 d . .
O10 O 0.20792(13) 0.4578(2) -0.03325(11) 0.0268(5) Uani 1 d . .
C11 C 0.2629(2) -0.0177(3) 0.04972(15) 0.0206(6) Uani 1 d . .
O11 O 0.24044(13) -0.1220(2) 0.04180(11) 0.0262(5) Uani 1 d . .
C20 C 0.4550(2) 0.2157(3) 0.05488(15) 0.0241(6) Uani 1 d . .
O20 O 0.51545(13) 0.2168(2) 0.04456(11) 0.0289(5) Uani 1 d . .
C30 C 0.3173(2) 0.2683(3) 0.20585(15) 0.0249(6) Uani 1 d . .
O30 O 0.31592(14) 0.2916(3) 0.26139(11) 0.0314(5) Uani 1 d . .
C40 C 0.1315(2) 0.1546(3) 0.02658(14) 0.0239(6) Uani 1 d . .
O40 O 0.07538(14) 0.1370(3) 0.04092(12) 0.0368(6) Uani 1 d . .
C50 C 0.3726(2) 0.3197(3) -0.07737(15) 0.0246(6) Uani 1 d . .
O50 O 0.3870(2) 0.3256(3) -0.12918(12) 0.0389(6) Uani 1 d . .
C51 C 0.3804(2) 0.0225(3) -0.0452(2) 0.0235(6) Uani 1 d . .
O51 O 0.38929(15) 0.0010(3) -0.09799(12) 0.0343(6) Uani 1 d . .
C60 C 0.3970(2) 0.4920(4) 0.0261(2) 0.0355(8) Uani 1 d . .
O60 O 0.4222(2) 0.5894(3) 0.0340(2) 0.0734(13) Uani 1 d . .
C61 C 0.4268(2) -0.0736(3) 0.0849(2) 0.0250(6) Uani 1 d . .
O61 O 0.4605(2) -0.1555(3) 0.10970(13) 0.0392(6) Uani 1 d . .
C70 C 0.1698(2) 0.3769(3) 0.1236(2) 0.0277(7) Uani 1 d . .
O70 O 0.1101(2) 0.3904(3) 0.12846(15) 0.0454(7) Uani 1 d . .
C71 C 0.1917(2) 0.0848(3) 0.17628(15) 0.0244(6) Uani 1 d . .
O71 O 0.13908(15) 0.0811(3) 0.19848(13) 0.0372(6) Uani 1 d . .
C80 C 0.2928(2) 0.5324(4) 0.1307(2) 0.0337(8) Uani 1 d . .
O80 O 0.3060(2) 0.6371(3) 0.1424(2) 0.0585(9) Uani 1 d . .
C81 C 0.3274(2) -0.0390(3) 0.19609(15) 0.0250(6) Uani 1 d . .
O81 O 0.3548(2) -0.1222(3) 0.22613(13) 0.0406(6) Uani 1 d . .
C90 C 0.4575(2) 0.4023(4) 0.1744(2) 0.0358(8) Uani 1 d . .
O90 O 0.4875(2) 0.4927(3) 0.1918(2) 0.0671(10) Uani 1 d . .
C91 C 0.4716(2) 0.1402(3) 0.2028(2) 0.0295(7) Uani 1 d . .
O91 O 0.5115(2) 0.0768(3) 0.23559(15) 0.0512(8) Uani 1 d . .
P P 0.19756(4) 0.11594(8) -0.09709(4) 0.01805(14) Uani 1 d . .
O1 O 0.11506(13) 0.1341(3) -0.13464(11) 0.0301(5) Uani 1 d . .
C111 C 0.0544(2) 0.1939(3) -0.11484(14) 0.0214(6) Uani 1 d . .
C112 C 0.0563(2) 0.3225(3) -0.0981(2) 0.0292(7) Uani 1 d . .
H11A H 0.0994(2) 0.3727(3) -0.0995(2) 0.035 Uiso 1 calc R .
C113 C -0.0056(2) 0.3770(4) -0.0793(2) 0.0380(8) Uani 1 d . .
H11B H -0.0053(2) 0.4658(4) -0.0670(2) 0.046 Uiso 1 calc R .
C114 C -0.0685(2) 0.3031(4) -0.0782(2) 0.0402(9) Uani 1 d . .
H11C H -0.1110(2) 0.3410(4) -0.0646(2) 0.048 Uiso 1 calc R .
C115 C -0.0694(2) 0.1761(4) -0.0967(2) 0.0367(8) Uani 1 d . .
H11D H -0.1130(2) 0.1264(4) -0.0968(2) 0.044 Uiso 1 calc R .
C116 C -0.0077(2) 0.1195(3) -0.1151(2) 0.0298(7) Uani 1 d . .
H11E H -0.0081(2) 0.0309(3) -0.1277(2) 0.036 Uiso 1 calc R .
O2 O 0.20987(12) -0.0313(2) -0.11477(11) 0.0227(4) Uani 1 d . .
C121 C 0.1529(2) -0.1206(3) -0.1351(2) 0.0240(6) Uani 1 d . .
C122 C 0.1293(2) -0.1405(4) -0.2022(2) 0.0317(7) Uani 1 d . .
H12A H 0.1505(2) -0.0939(4) -0.2351(2) 0.038 Uiso 1 calc R .
C123 C 0.0740(2) -0.2299(4) -0.2211(2) 0.0377(9) Uani 1 d . .
H12B H 0.0567(2) -0.2446(4) -0.2676(2) 0.045 Uiso 1 calc R .
C124 C 0.0437(2) -0.2973(4) -0.1742(2) 0.0352(8) Uani 1 d . .
H12C H 0.0067(2) -0.3603(4) -0.1880(2) 0.042 Uiso 1 calc R .
C125 C 0.0669(3) -0.2741(5) -0.1067(2) 0.0466(11) Uani 1 d . .
H12D H 0.0449(3) -0.3193(5) -0.0739(2) 0.056 Uiso 1 calc R .
C126 C 0.1221(2) -0.1849(4) -0.0871(2) 0.0397(9) Uani 1 d . .
H12E H 0.1386(2) -0.1684(4) -0.0407(2) 0.048 Uiso 1 calc R .
O3 O 0.24400(12) 0.1891(2) -0.14559(10) 0.0235(4) Uani 1 d . .
C131 C 0.2311(2) 0.1681(3) -0.21592(14) 0.0226(6) Uani 1 d . .
C132 C 0.1769(2) 0.2355(4) -0.2551(2) 0.0337(8) Uani 1 d . .
H13A H 0.1470(2) 0.2949(4) -0.2353(2) 0.040 Uiso 1 calc R .
C133 C 0.1654(2) 0.2166(4) -0.3245(2) 0.0413(9) Uani 1 d . .
H13B H 0.1268(2) 0.2613(4) -0.3524(2) 0.050 Uiso 1 calc R .
C134 C 0.2103(2) 0.1328(4) -0.3522(2) 0.0400(9) Uani 1 d . .
H13C H 0.2035(2) 0.1210(4) -0.3996(2) 0.048 Uiso 1 calc R .
C135 C 0.2647(2) 0.0664(4) -0.3120(2) 0.0421(9) Uani 1 d . .
H13D H 0.2953(2) 0.0079(4) -0.3315(2) 0.051 Uiso 1 calc R .
C136 C 0.2755(2) 0.0839(4) -0.2429(2) 0.0330(8) Uani 1 d . .
H13E H 0.3132(2) 0.0379(4) -0.2147(2) 0.040 Uiso 1 calc R .

loop_
_atom_type_symbol
_atom_type_description
_atom_type_scat_dispersion_real
_atom_type_scat_dispersion_imag
_atom_type_scat_source
C C 0.0033 0.0016 'International Tables Vol C Tables 4.2.6.8 and 6.1.1.4'
H H 0.0000 0.0000 'International Tables Vol C Tables 4.2.6.8 and 6.1.1.4'
O O 0.0106 0.0060 'International Tables Vol C Tables 4.2.6.8 and 6.1.1.4'
P P 0.1023 0.0942 'International Tables Vol C Tables 4.2.6.8 and 6.1.1.4'
Rh Rh -1.1178 0.9187 'International Tables Vol C Tables 4.2.6.8 and 6.1.1.4'

loop_
_geom_angle_atom_site_label_1
_geom_angle_atom_site_label_2
_geom_angle_atom_site_label_3
_geom_angle
_geom_angle_site_symmetry_1
_geom_angle_site_symmetry_3
_geom_angle_publ_flag
C40 Rh10 C10 103.54(13) . . ?
C40 Rh10 C11 94.32(13) . . ?
C10 Rh10 C11 156.26(12) . . ?
C40 Rh10 P 91.30(9) . . ?
C10 Rh10 P 98.18(8) . . ?
C11 Rh10 P 96.89(8) . . ?
C40 Rh10 Rh21 142.94(10) . . ?
C10 Rh10 Rh21 108.37(8) . . ?
C11 Rh10 Rh21 50.22(8) . . ?
P Rh10 Rh21 102.16(2) . . ?
C40 Rh10 Rh30 95.63(10) . . ?
C10 Rh10 Rh30 53.62(8) . . ?
C11 Rh10 Rh30 109.75(8) . . ?
P Rh10 Rh30 151.80(2) . . ?
Rh21 Rh10 Rh30 88.549(12) . . ?
C40 Rh10 Rh31 91.18(9) . . ?
C10 Rh10 Rh31 111.77(8) . . ?
C11 Rh10 Rh31 51.55(8) . . ?
P Rh10 Rh31 148.43(2) . . ?
Rh21 Rh10 Rh31 59.834(11) . . ?
Rh30 Rh10 Rh31 58.886(10) . . ?
C40 Rh10 Rh20 150.31(10) . . ?
C10 Rh10 Rh20 49.99(8) . . ?
C11 Rh10 Rh20 108.27(8) . . ?
P Rh10 Rh20 104.42(2) . . ?
Rh21 Rh10 Rh20 58.477(11) . . ?
Rh30 Rh10 Rh20 59.124(10) . . ?
Rh31 Rh10 Rh20 88.279(12) . . ?
C60 Rh20 C50 91.41(14) . . ?
C60 Rh20 C10 98.8(2) . . ?
C50 Rh20 C10 99.18(13) . . ?
C60 Rh20 C20 97.6(2) . . ?
C50 Rh20 C20 95.83(13) . . ?
C10 Rh20 C20 157.40(11) . . ?
C60 Rh20 Rh21 147.90(13) . . ?
C50 Rh20 Rh21 99.65(10) . . ?
C10 Rh20 Rh21 108.93(8) . . ?
C20 Rh20 Rh21 51.52(8) . . ?
C60 Rh20 Rh30 93.55(12) . . ?
C50 Rh20 Rh30 152.98(10) . . ?
C10 Rh20 Rh30 53.80(8) . . ?
C20 Rh20 Rh30 109.77(8) . . ?
Rh21 Rh20 Rh30 90.057(10) . . ?
C60 Rh20 Rh40 94.16(11) . . ?
C50 Rh20 Rh40 146.14(10) . . ?
C10 Rh20 Rh40 112.85(8) . . ?
C20 Rh20 Rh40 50.33(8) . . ?
Rh21 Rh20 Rh40 60.568(8) . . ?
Rh30 Rh20 Rh40 59.850(10) . . ?
C60 Rh20 Rh10 145.70(13) . . ?
C50 Rh20 Rh10 103.34(10) . . ?
C10 Rh20 Rh10 48.81(8) . . ?
C20 Rh20 Rh10 111.15(8) . . ?
Rh21 Rh20 Rh10 60.228(10) . . ?
Rh30 Rh20 Rh10 59.963(10) . . ?
Rh40 Rh20 Rh10 90.467(12) . . ?
C51 Rh21 C61 94.81(13) . . ?
C51 Rh21 C11 100.80(12) . . ?
C61 Rh21 C11 95.84(13) . . ?
C51 Rh21 C20 94.94(12) . . ?
C61 Rh21 C20 98.63(13) . . ?
C11 Rh21 C20 157.60(12) . . ?
C51 Rh21 Rh20 93.08(10) . . ?
C61 Rh21 Rh20 149.68(10) . . ?
C11 Rh21 Rh20 111.33(8) . . ?
C20 Rh21 Rh20 51.48(9) . . ?
C51 Rh21 Rh40 144.25(10) . . ?
C61 Rh21 Rh40 98.16(10) . . ?
C11 Rh21 Rh40 110.77(8) . . ?
C20 Rh21 Rh40 50.26(8) . . ?
Rh20 Rh21 Rh40 60.433(10) . . ?
C51 Rh21 Rh31 151.13(10) . . ?
C61 Rh21 Rh31 96.79(9) . . ?
C11 Rh21 Rh31 51.79(8) . . ?
C20 Rh21 Rh31 109.26(8) . . ?
Rh20 Rh21 Rh31 90.112(10) . . ?
Rh40 Rh21 Rh31 59.345(9) . . ?
C51 Rh21 Rh10 96.60(9) . . ?
C61 Rh21 Rh10 145.94(10) . . ?
C11 Rh21 Rh10 50.49(8) . . ?
C20 Rh21 Rh10 112.17(9) . . ?
Rh20 Rh21 Rh10 61.295(9) . . ?
Rh40 Rh21 Rh10 91.001(12) . . ?
Rh31 Rh21 Rh10 60.233(10) . . ?
C81 Rh31 C71 93.51(14) . . ?
C81 Rh31 C30 102.43(13) . . ?
C71 Rh31 C30 92.89(13) . . ?
C81 Rh31 C11 93.43(12) . . ?
C71 Rh31 C11 102.66(12) . . ?
C30 Rh31 C11 157.07(11) . . ?
C81 Rh31 Rh30 152.03(10) . . ?
C71 Rh31 Rh30 96.15(10) . . ?
C30 Rh31 Rh30 50.98(8) . . ?
C11 Rh31 Rh30 109.85(8) . . ?
C81 Rh31 Rh40 97.80(10) . . ?
C71 Rh31 Rh40 144.62(10) . . ?
C30 Rh31 Rh40 51.97(9) . . ?
C11 Rh31 Rh40 109.94(8) . . ?
Rh30 Rh31 Rh40 60.364(10) . . ?
C81 Rh31 Rh21 94.16(10) . . ?
C71 Rh31 Rh21 152.02(9) . . ?
C30 Rh31 Rh21 111.59(8) . . ?
C11 Rh31 Rh21 50.03(8) . . ?
Rh30 Rh31 Rh21 89.504(10) . . ?
Rh40 Rh31 Rh21 60.270(10) . . ?
C81 Rh31 Rh10 143.08(10) . . ?
C71 Rh31 Rh10 99.41(9) . . ?
C30 Rh31 Rh10 111.20(8) . . ?
C11 Rh31 Rh10 50.07(8) . . ?
Rh30 Rh31 Rh10 60.457(8) . . ?
Rh40 Rh31 Rh10 91.368(12) . . ?
Rh21 Rh31 Rh10 59.933(10) . . ?
C70 Rh30 C80 93.3(2) . . ?
C70 Rh30 C30 101.74(13) . . ?
C80 Rh30 C30 99.83(14) . . ?
C70 Rh30 C10 92.94(12) . . ?
C80 Rh30 C10 97.37(13) . . ?
C30 Rh30 C10 156.59(12) . . ?
C70 Rh30 Rh31 98.02(11) . . ?
C80 Rh30 Rh31 150.88(11) . . ?
C30 Rh30 Rh31 51.64(9) . . ?
C10 Rh30 Rh31 108.65(8) . . ?
C70 Rh30 Rh40 152.19(10) . . ?
C80 Rh30 Rh40 99.51(12) . . ?
C30 Rh30 Rh40 51.91(9) . . ?
C10 Rh30 Rh40 109.56(8) . . ?
Rh31 Rh30 Rh40 59.989(9) . . ?
C70 Rh30 Rh20 142.51(10) . . ?
C80 Rh30 Rh20 96.82(12) . . ?
C30 Rh30 Rh20 111.82(9) . . ?
C10 Rh30 Rh20 50.03(8) . . ?
Rh31 Rh30 Rh20 90.319(10) . . ?
Rh40 Rh30 Rh20 60.278(11) . . ?
C70 Rh30 Rh10 91.71(10) . . ?
C80 Rh30 Rh10 145.92(10) . . ?
C30 Rh30 Rh10 112.06(9) . . ?
C10 Rh30 Rh10 48.68(8) . . ?
Rh31 Rh30 Rh10 60.658(10) . . ?
Rh40 Rh30 Rh10 91.268(12) . . ?
Rh20 Rh30 Rh10 60.912(9) . . ?
C90 Rh40 C91 93.7(2) . . ?
C90 Rh40 C20 98.40(15) . . ?
C91 Rh40 C20 96.97(14) . . ?
C90 Rh40 C30 96.54(15) . . ?
C91 Rh40 C30 99.04(14) . . ?
C20 Rh40 C30 157.28(11) . . ?
C90 Rh40 Rh31 147.28(12) . . ?
C91 Rh40 Rh31 96.77(10) . . ?
C20 Rh40 Rh31 110.91(8) . . ?
C30 Rh40 Rh31 51.23(8) . . ?
C90 Rh40 Rh30 97.25(12) . . ?
C91 Rh40 Rh30 148.56(11) . . ?
C20 Rh40 Rh30 110.37(8) . . ?
C30 Rh40 Rh30 50.53(8) . . ?
Rh31 Rh40 Rh30 59.648(11) . . ?
C90 Rh40 Rh20 97.96(11) . . ?
C91 Rh40 Rh20 147.04(11) . . ?
C20 Rh40 Rh20 50.91(9) . . ?
C30 Rh40 Rh20 110.05(8) . . ?
Rh31 Rh40 Rh20 89.885(12) . . ?
Rh30 Rh40 Rh20 59.872(11) . . ?
C90 Rh40 Rh21 148.50(12) . . ?
C91 Rh40 Rh21 96.70(11) . . ?
C20 Rh40 Rh21 50.88(8) . . ?
C30 Rh40 Rh21 110.97(8) . . ?
Rh31 Rh40 Rh21 60.385(10) . . ?
Rh30 Rh40 Rh21 89.165(12) . . ?
Rh20 Rh40 Rh21 58.999(10) . . ?
O10 C10 Rh10 138.2(2) . . ?
O10 C10 Rh20 132.1(2) . . ?
Rh10 C10 Rh20 81.19(11) . . ?
O10 C10 Rh30 128.1(2) . . ?
Rh10 C10 Rh30 77.70(10) . . ?
Rh20 C10 Rh30 76.17(10) . . ?
O11 C11 Rh21 132.8(3) . . ?
O11 C11 Rh10 136.4(2) . . ?
Rh21 C11 Rh10 79.28(10) . . ?
O11 C11 Rh31 129.5(2) . . ?
Rh21 C11 Rh31 78.18(10) . . ?
Rh10 C11 Rh31 78.38(10) . . ?
O20 C20 Rh40 133.0(2) . . ?
O20 C20 Rh20 133.6(3) . . ?
Rh40 C20 Rh20 78.76(11) . . ?
O20 C20 Rh21 133.2(3) . . ?
Rh40 C20 Rh21 78.86(10) . . ?
Rh20 C20 Rh21 76.99(10) . . ?
O30 C30 Rh30 134.2(3) . . ?
O30 C30 Rh31 133.0(3) . . ?
Rh30 C30 Rh31 77.38(10) . . ?
O30 C30 Rh40 134.4(3) . . ?
Rh30 C30 Rh40 77.56(10) . . ?
Rh31 C30 Rh40 76.81(10) . . ?
O40 C40 Rh10 173.4(3) . . ?
O50 C50 Rh20 173.7(3) . . ?
O51 C51 Rh21 176.4(3) . . ?
O60 C60 Rh20 178.6(4) . . ?
O61 C61 Rh21 179.2(3) . . ?
O70 C70 Rh30 177.4(3) . . ?
O71 C71 Rh31 176.2(3) . . ?
O80 C80 Rh30 179.0(4) . . ?
O81 C81 Rh31 178.0(3) . . ?
O90 C90 Rh40 179.7(4) . . ?
O91 C91 Rh40 177.7(3) . . ?
O3 P O2 102.11(12) . . ?
O3 P O1 102.40(13) . . ?
O2 P O1 99.50(13) . . ?
O3 P Rh10 113.04(8) . . ?
O2 P Rh10 116.44(9) . . ?
O1 P Rh10 120.69(9) . . ?
C111 O1 P 131.5(2) . . ?
C112 C111 C116 122.1(3) . . ?
C112 C111 O1 121.0(3) . . ?
C116 C111 O1 116.9(3) . . ?
C111 C112 C113 118.5(3) . . ?
C112 C113 C114 120.3(4) . . ?
C115 C114 C113 120.0(4) . . ?
C114 C115 C116 120.6(4) . . ?
C111 C116 C115 118.5(3) . . ?
C121 O2 P 124.7(2) . . ?
C126 C121 C122 121.6(3) . . ?
C126 C121 O2 119.1(3) . . ?
C122 C121 O2 119.3(3) . . ?
C121 C122 C123 118.4(3) . . ?
C124 C123 C122 121.0(3) . . ?
C123 C124 C125 120.0(3) . . ?
C124 C125 C126 119.6(3) . . ?
C121 C126 C125 119.4(3) . . ?
C131 O3 P 121.5(2) . . ?
C132 C131 C136 121.7(3) . . ?
C132 C131 O3 119.5(3) . . ?
C136 C131 O3 118.8(3) . . ?
C131 C132 C133 119.3(3) . . ?
C134 C133 C132 119.4(4) . . ?
C135 C134 C133 120.4(3) . . ?
C134 C135 C136 120.2(4) . . ?
C131 C136 C135 119.1(3) . . ?

loop_
_geom_bond_atom_site_label_1
_geom_bond_atom_site_label_2
_geom_bond_distance
_geom_bond_site_symmetry_2
_geom_bond_publ_flag
Rh10 C40 1.876(3) . ?
Rh10 C10 2.125(3) . ?
Rh10 C11 2.169(3) . ?
Rh10 P 2.2511(8) . ?
Rh10 Rh21 2.7616(4) . ?
Rh10 Rh30 2.7644(4) . ?
Rh10 Rh31 2.7699(4) . ?
Rh10 Rh20 2.7905(4) . ?
Rh20 C60 1.893(4) . ?
Rh20 C50 1.910(3) . ?
Rh20 C10 2.163(3) . ?
Rh20 C20 2.178(3) . ?
Rh20 Rh21 2.7120(4) . ?
Rh20 Rh30 2.7407(4) . ?
Rh20 Rh40 2.7519(4) . ?
Rh21 C51 1.892(3) . ?
Rh21 C61 1.916(3) . ?
Rh21 C11 2.160(3) . ?
Rh21 C20 2.179(3) . ?
Rh21 Rh40 2.7556(4) . ?
Rh21 Rh31 2.7588(4) . ?
Rh31 C81 1.898(3) . ?
Rh31 C71 1.904(3) . ?
Rh31 C30 2.186(3) . ?
Rh31 C11 2.215(3) . ?
Rh31 Rh30 2.7204(4) . ?
Rh31 Rh40 2.7299(4) . ?
Rh30 C70 1.881(4) . ?
Rh30 C80 1.904(4) . ?
Rh30 C30 2.166(3) . ?
Rh30 C10 2.278(3) . ?
Rh30 Rh40 2.7401(4) . ?
Rh40 C90 1.900(4) . ?
Rh40 C91 1.900(3) . ?
Rh40 C20 2.160(3) . ?
Rh40 C30 2.209(3) . ?
C10 O10 1.157(4) . ?
C11 O11 1.156(4) . ?
C20 O20 1.160(4) . ?
C30 O30 1.148(4) . ?
C40 O40 1.128(4) . ?
C50 O50 1.117(4) . ?
C51 O51 1.122(4) . ?
C60 O60 1.108(4) . ?
C61 O61 1.118(4) . ?
C70 O70 1.124(4) . ?
C71 O71 1.126(4) . ?
C80 O80 1.126(5) . ?
C81 O81 1.122(4) . ?
C90 O90 1.112(5) . ?
C91 O91 1.117(4) . ?
P O3 1.586(2) . ?
P O2 1.587(2) . ?
P O1 1.590(2) . ?
O1 C111 1.385(4) . ?
C111 C112 1.370(5) . ?
C111 C116 1.375(4) . ?
C112 C113 1.373(5) . ?
C113 C114 1.387(6) . ?
C114 C115 1.363(6) . ?
C115 C116 1.376(5) . ?
O2 C121 1.405(4) . ?
C121 C126 1.366(5) . ?
C121 C122 1.367(4) . ?
C122 C123 1.380(5) . ?
C123 C124 1.360(5) . ?
C124 C125 1.378(5) . ?
C125 C126 1.380(5) . ?
O3 C131 1.414(3) . ?
C131 C132 1.359(5) . ?
C131 C136 1.361(5) . ?
C132 C133 1.393(5) . ?
C133 C134 1.373(6) . ?
C134 C135 1.366(6) . ?
C135 C136 1.386(5) . ?
